data_1528569
loop_
_publ_author_name
'Heinl, U.'
'Hinse, P.'
'Froehlich, R.'
'Mattes, R.'

_publ_section_title
;
 Monomere und polymere Dimethylaminothioquadrato-Komplexe: Die
 Kristallstrukturen von Nickel(II)-, Cobalt(II)-, Silber(I)-, Platin(II)-,
 Gold(I)- Quecksilber(II)- und Blei(II)-Dimethylaminothioquadraten
;
_journal_name_full 'Zeitschrift fuer Anorganische und Allgemeine Chemie'
_journal_page_first 770
_journal_page_last 778
_journal_volume 628
_journal_year 2002
_chemical_formula_sum 'C12 H20 N2 Ni O8 S2'
_chemical_name_systematic '(Ni (S C4 O2 N (C H3)2)2 (H2 O)2) (H2 O)2'
_space_group_IT_number 14
_symmetry_space_group_name_Hall '-P 2yn'
_symmetry_space_group_name_H-M 'P 1 21/n 1'
_cell_angle_alpha 90
_cell_angle_beta 94.42
_cell_angle_gamma 90
_cell_formula_units_Z 2
_cell_length_a 13.069
_cell_length_b 5.124
_cell_length_c 13.249
_cell_volume 884.588
_citation_journal_id_ASTM ZAACAB
_cod_data_source_file Heinl_ZAACAB_2002_1044.cif
_cod_data_source_block C12H20N2Ni1O8S2
_cod_original_sg_symbol_Hall '-P 2ybc (x-z,y,z)'
_cod_original_formula_sum 'C12 H20 N2 Ni1 O8 S2'
_cod_database_code 1528569

loop_
_symmetry_equiv_pos_as_xyz
x,y,z
-x+1/2,y+1/2,-z+1/2
-x,-y,-z
x-1/2,-y-1/2,z-1/2

loop_
_atom_site_label
_atom_site_type_symbol
_atom_site_fract_x
_atom_site_fract_y
_atom_site_fract_z
_atom_site_occupancy
_atom_site_U_iso_or_equiv
S1 S-2 0.11781 -0.2077 -0.11291 1 0.0
C3 C+4 0.373 -0.2242 -0.1971 1 0.0
C6 C+2 0.1931 0.2109 0.0009 1 0.0
H1 H-1 0.4153 -0.3686 -0.169 1 0.0
H9 H+1 0.158 -0.021 0.339 1 0.0
O1 O-2 0.3582 0.4578 0.0389 1 0.0
H6 H-1 0.4899 0.2539 -0.0683 1 0.0
O3 O-2 0.0531 -0.2504 0.1164 1 0.0
H4 H-1 0.4985 0.2075 -0.1868 1 0.0
H5 H-1 0.539 -0.0105 -0.107 1 0.0
H10 H+1 0.238 0.178 0.255 1 0.0
H2 H-1 0.3945 -0.1782 -0.2641 1 0.0
C5 C+2 0.301 0.295 -0.0025 1 0.0
C4 C+4 0.4865 0.1231 -0.1224 1 0.0
O4 O-2 0.1961 -0.0201 0.2625 1 0.0
N1 N-3 0.3855 0.0017 -0.1301 1 0.0
H8 H+1 0.079 -0.449 0.086 1 0.0
H3 H-1 0.3007 -0.2775 -0.2032 1 0.0
Ni1 Ni+2 0 0 0 1 0.0
O2 O-2 0.116 0.2655 0.0475 1 0.0
C1 C+1 0.2063 0.009 -0.07 1 0.0
H7 H+1 0.115 -0.178 0.177 1 0.0
C2 C+1 0.3111 0.086 -0.0784 1 0.0
